data_7111572
loop_
_publ_author_name
'Liu, C. W.'
'Chang, How-Wei'
'Fang, Ching-Shiang'
'Sarkar, Bijay'
'Wang, Ju-Chun'

_publ_section_title
;
 Anion-templated syntheses of octanuclear silver clusters from a silver
 dithiophosphate chain
;
_journal_issue 25
_journal_name_full 'Chemical Communications'
_journal_page_first 4571
_journal_page_last 4573
_journal_paper_doi 10.1039/b923388a
_journal_volume 46
_journal_year 2010
_chemical_formula_sum 'C24 H62 Ag8 F6 O12.5 P7 S12'
_chemical_formula_weight 2129.21
_chemical_name_systematic
;
?
;
_space_group_IT_number 167
_symmetry_cell_setting trigonal
_symmetry_space_group_name_Hall '-R 3 2"c'
_symmetry_space_group_name_H-M 'R -3 c :H'
_atom_sites_solution_hydrogens geom
_atom_sites_solution_primary direct
_atom_sites_solution_secondary difmap
_audit_creation_method SHELXL-97
_cell_angle_alpha 90.00
_cell_angle_beta 90.00
_cell_angle_gamma 120.00
_cell_formula_units_Z 12
_cell_length_a 17.4115(10)
_cell_length_b 17.4115(10)
_cell_length_c 74.436(6)
_cell_measurement_reflns_used 4277
_cell_measurement_temperature 293(2)
_cell_measurement_theta_max 23.98
_cell_measurement_theta_min 2.34
_cell_volume 19543(2)
_computing_cell_refinement 'Bruker SMART'
_computing_data_collection 'Bruker SMART'
_computing_data_reduction 'Bruker SAINT'
_computing_molecular_graphics 'Bruker SHELXTL'
_computing_publication_material 'Bruker SHELXTL'
_computing_structure_refinement 'SHELXL-97 (Sheldrick, 1997)'
_computing_structure_solution 'SHELXS-97 (Sheldrick, 1990)'
_diffrn_ambient_temperature 293(2)
_diffrn_measured_fraction_theta_full 1.000
_diffrn_measured_fraction_theta_max 1.000
_diffrn_measurement_device_type 'CCD area detector'
_diffrn_measurement_method 'phi and omega scans'
_diffrn_radiation_monochromator graphite
_diffrn_radiation_source 'fine-focus sealed tube'
_diffrn_radiation_type MoK\a
_diffrn_radiation_wavelength 0.71073
_diffrn_reflns_av_R_equivalents 0.0495
_diffrn_reflns_av_sigmaI/netI 0.0251
_diffrn_reflns_limit_h_max 20
_diffrn_reflns_limit_h_min -20
_diffrn_reflns_limit_k_max 20
_diffrn_reflns_limit_k_min -20
_diffrn_reflns_limit_l_max 88
_diffrn_reflns_limit_l_min -73
_diffrn_reflns_number 36231
_diffrn_reflns_theta_full 25.00
_diffrn_reflns_theta_max 25.00
_diffrn_reflns_theta_min 1.46
_exptl_absorpt_coefficient_mu 2.970
_exptl_absorpt_correction_T_max 0.8556
_exptl_absorpt_correction_T_min 0.2725
_exptl_absorpt_correction_type multi-scan
_exptl_absorpt_process_details 'Bruker SADABS'
_exptl_crystal_colour yellow
_exptl_crystal_density_diffrn 2.171
_exptl_crystal_density_method 'not measured'
_exptl_crystal_description plate
_exptl_crystal_F_000 12396
_exptl_crystal_size_max 0.40
_exptl_crystal_size_mid 0.20
_exptl_crystal_size_min 0.06
_refine_diff_density_max 2.705
_refine_diff_density_min -1.497
_refine_diff_density_rms 0.160
_refine_ls_extinction_method none
_refine_ls_goodness_of_fit_ref 1.071
_refine_ls_hydrogen_treatment mixed
_refine_ls_matrix_type full
_refine_ls_number_parameters 208
_refine_ls_number_reflns 3831
_refine_ls_number_restraints 4
_refine_ls_restrained_S_all 1.076
_refine_ls_R_factor_all 0.0773
_refine_ls_R_factor_gt 0.0616
_refine_ls_shift/su_max 0.000
_refine_ls_shift/su_mean 0.000
_refine_ls_structure_factor_coef Fsqd
_refine_ls_weighting_details 'calc w=1/[\s^2^(Fo^2^)+(0.0767P)^2^+408.2965P] where P=(Fo^2^+2Fc^2^)/3'
_refine_ls_weighting_scheme calc
_refine_ls_wR_factor_gt 0.1652
_refine_ls_wR_factor_ref 0.1732
_reflns_number_gt 3006
_reflns_number_total 3831
_reflns_threshold_expression >2sigma(I)
_cod_data_source_file B923388Asup1.cif
_cod_data_source_block 4
_cod_depositor_comments
;
The following automatic conversions were performed:

'_symmetry_cell_setting' value 'Trigonal' changed to 'trigonal'
according to /home/saulius/struct/CIF-dictionaries/cif_core.dic
dictionary named 'cif_core.dic' version 2.4.2 from 2011-04-26.

Automatic conversion script
Id: cif_fix_values 1891 2012-01-12 08:04:46Z andrius 
;
_cod_original_sg_symbol_H-M R-3c
_cod_original_formula_sum 'C24 H62 Ag8 F6 O12.50 P7 S12'
_cod_database_code 7111572

loop_
_symmetry_equiv_pos_as_xyz
'x, y, z'
'-y, x-y, z'
'-x+y, -x, z'
'y, x, -z+1/2'
'x-y, -y, -z+1/2'
'-x, -x+y, -z+1/2'
'x+2/3, y+1/3, z+1/3'
'-y+2/3, x-y+1/3, z+1/3'
'-x+y+2/3, -x+1/3, z+1/3'
'y+2/3, x+1/3, -z+5/6'
'x-y+2/3, -y+1/3, -z+5/6'
'-x+2/3, -x+y+1/3, -z+5/6'
'x+1/3, y+2/3, z+2/3'
'-y+1/3, x-y+2/3, z+2/3'
'-x+y+1/3, -x+2/3, z+2/3'
'y+1/3, x+2/3, -z+7/6'
'x-y+1/3, -y+2/3, -z+7/6'
'-x+1/3, -x+y+2/3, -z+7/6'
'-x, -y, -z'
'y, -x+y, -z'
'x-y, x, -z'
'-y, -x, z-1/2'
'-x+y, y, z-1/2'
'x, x-y, z-1/2'
'-x+2/3, -y+1/3, -z+1/3'
'y+2/3, -x+y+1/3, -z+1/3'
'x-y+2/3, x+1/3, -z+1/3'
'-y+2/3, -x+1/3, z-1/6'
'-x+y+2/3, y+1/3, z-1/6'
'x+2/3, x-y+1/3, z-1/6'
'-x+1/3, -y+2/3, -z+2/3'
'y+1/3, -x+y+2/3, -z+2/3'
'x-y+1/3, x+2/3, -z+2/3'
'-y+1/3, -x+2/3, z+1/6'
'-x+y+1/3, y+2/3, z+1/6'
'x+1/3, x-y+2/3, z+1/6'

loop_
_atom_site_label
_atom_site_type_symbol
_atom_site_fract_x
_atom_site_fract_y
_atom_site_fract_z
_atom_site_U_iso_or_equiv
_atom_site_adp_type
_atom_site_occupancy
_atom_site_symmetry_multiplicity
_atom_site_calc_flag
_atom_site_refinement_flags
_atom_site_disorder_assembly
_atom_site_disorder_group
Ag1 Ag 0.3333 0.6667 0.05926(2) 0.0643(4) Uani 1 3 d S . .
Ag2 Ag 0.22035(5) 0.57837(6) 0.094260(11) 0.0688(3) Uani 1 1 d . . .
Ag3 Ag 0.3333 0.6667 0.12706(2) 0.0771(4) Uani 1 3 d S . .
Ag4 Ag 0.18420(7) 0.71834(8) 0.073295(13) 0.1001(4) Uani 1 1 d . . .
S1 S 0.22750(15) 0.51030(15) 0.04615(3) 0.0561(5) Uani 1 1 d . . .
S2 S 0.08906(16) 0.5493(2) 0.07376(3) 0.0750(8) Uani 1 1 d . . .
S3 S 0.1976(2) 0.41871(17) 0.10242(4) 0.0787(8) Uani 1 1 d . . .
S4 S 0.16877(18) 0.60998(19) 0.12562(4) 0.0701(7) Uani 1 1 d . A .
P1 P 0.11425(15) 0.51049(17) 0.05015(3) 0.0584(6) Uani 1 1 d . B .
P2 P 0.15249(19) 0.7141(2) 0.12139(4) 0.0767(8) Uani 1 1 d . . .
P3 P 0.3333 0.6667 0.35827(12) 0.155(4) Uani 1 3 d S . .
F1 F 0.3161(13) 0.7292(11) 0.3686(3) 0.270(9) Uani 1 1 d . . .
F2 F 0.3911(19) 0.7416(18) 0.3466(3) 0.400(19) Uani 1 1 d . . .
O1 O 0.0405(5) 0.4121(5) 0.04615(11) 0.088(2) Uani 1 1 d . . .
O2 O 0.1054(5) 0.5709(5) 0.03604(9) 0.0714(18) Uani 1 1 d . . .
O3 O 0.1571(8) 0.7619(6) 0.13880(14) 0.138(5) Uani 1 1 d D A .
O4 O 0.0547(9) 0.6853(9) 0.11194(18) 0.059(3) Uiso 0.50 1 d P A 1
O4' O 0.0555(13) 0.6791(13) 0.1257(3) 0.101(5) Uiso 0.50 1 d P A 2
O5 O 0.3333 0.725(3) 0.4167 0.17(3) Uani 0.33 2 d SP . .
H5O H 0.2754 0.7279 0.4153 0.207 Uiso 0.33 1 d PR . .
C1 C -0.0503(11) 0.3837(10) 0.0477(2) 0.085(4) Uiso 0.75 1 d PD B 1
H1A H -0.0691 0.4055 0.0376 0.102 Uiso 0.75 1 calc PR B 1
H1B H -0.0610 0.4070 0.0586 0.102 Uiso 0.75 1 calc PR B 1
C2 C -0.103(2) 0.2828(11) 0.0480(4) 0.157(10) Uiso 0.75 1 d PD B 1
H2A H -0.1648 0.2631 0.0492 0.236 Uiso 0.75 1 calc PR B 1
H2B H -0.0839 0.2616 0.0580 0.236 Uiso 0.75 1 calc PR B 1
H2C H -0.0926 0.2602 0.0371 0.236 Uiso 0.75 1 calc PR B 1
C1' C -0.039(4) 0.349(4) 0.0570(7) 0.099(16) Uiso 0.25 1 d PD B 2
H1'A H -0.0675 0.3768 0.0633 0.119 Uiso 0.25 1 calc PR B 2
H1'B H -0.0283 0.3113 0.0650 0.119 Uiso 0.25 1 calc PR B 2
C2' C -0.087(6) 0.302(6) 0.0394(9) 0.157(10) Uiso 0.25 1 d PD B 2
H2'A H -0.1445 0.2530 0.0421 0.236 Uiso 0.25 1 calc PR B 2
H2'B H -0.0526 0.2807 0.0332 0.236 Uiso 0.25 1 calc PR B 2
H2'C H -0.0929 0.3433 0.0318 0.236 Uiso 0.25 1 calc PR B 2
C3 C 0.1312(9) 0.5739(10) 0.01730(15) 0.090(3) Uani 1 1 d . B .
H3A H 0.1950 0.5993 0.0165 0.108 Uiso 1 1 calc R . .
H3B H 0.1031 0.5143 0.0124 0.108 Uiso 1 1 calc R . .
C4 C 0.1045(14) 0.6265(14) 0.0074(2) 0.150(7) Uani 1 1 d . . .
H4A H 0.1226 0.6301 -0.0049 0.224 Uiso 1 1 calc R B .
H4B H 0.1316 0.6851 0.0124 0.224 Uiso 1 1 calc R . .
H4C H 0.0411 0.5999 0.0079 0.224 Uiso 1 1 calc R . .
C5 C 0.2399(10) 0.8308(15) 0.1462(2) 0.180(11) Uani 1 1 d D . .
H5A H 0.2700 0.8777 0.1374 0.216 Uiso 1 1 calc R A .
H5B H 0.2780 0.8067 0.1491 0.216 Uiso 1 1 calc R . .
C6 C 0.2223(15) 0.8681(12) 0.16295(18) 0.152(8) Uani 1 1 d D A .
H6A H 0.2766 0.9179 0.1671 0.228 Uiso 1 1 calc R . .
H6B H 0.1988 0.8233 0.1721 0.228 Uiso 1 1 calc R . .
H6C H 0.1801 0.8868 0.1603 0.228 Uiso 1 1 calc R . .
C7 C -0.0251(16) 0.6122(16) 0.1204(3) 0.069(6) Uiso 0.50 1 d P A 1
H7A H -0.0083 0.5753 0.1272 0.083 Uiso 0.50 1 calc PR A 1
H7B H -0.0498 0.6368 0.1288 0.083 Uiso 0.50 1 calc PR A 1
C8 C -0.0898(16) 0.5598(16) 0.1079(3) 0.083(6) Uiso 0.50 1 d P A 1
H8A H -0.1403 0.5136 0.1140 0.124 Uiso 0.50 1 calc PR A 1
H8B H -0.0663 0.5339 0.0998 0.124 Uiso 0.50 1 calc PR A 1
H8C H -0.1074 0.5959 0.1013 0.124 Uiso 0.50 1 calc PR A 1
C7' C -0.007(3) 0.624(3) 0.1120(5) 0.126(12) Uiso 0.50 1 d P A 2
H7'A H 0.0117 0.5860 0.1062 0.151 Uiso 0.50 1 calc PR A 2
H7'B H -0.0162 0.6589 0.1031 0.151 Uiso 0.50 1 calc PR A 2
C8' C -0.091(2) 0.570(2) 0.1245(5) 0.123(10) Uiso 0.50 1 d P A 2
H8'A H -0.1395 0.5279 0.1174 0.184 Uiso 0.50 1 calc PR A 2
H8'B H -0.1059 0.6103 0.1301 0.184 Uiso 0.50 1 calc PR A 2
H8'C H -0.0770 0.5395 0.1336 0.184 Uiso 0.50 1 calc PR A 2
H0 H 0.3333 0.6667 0.0840(18) 0.050 Uiso 1 3 d S . .

loop_
_atom_site_aniso_label
_atom_site_aniso_U_11
_atom_site_aniso_U_22
_atom_site_aniso_U_33
_atom_site_aniso_U_23
_atom_site_aniso_U_13
_atom_site_aniso_U_12
Ag1 0.0492(4) 0.0492(4) 0.0945(10) 0.000 0.000 0.0246(2)
Ag2 0.0621(5) 0.0731(5) 0.0678(5) -0.0089(4) -0.0023(4) 0.0313(4)
Ag3 0.0763(6) 0.0763(6) 0.0787(9) 0.000 0.000 0.0382(3)
Ag4 0.0758(6) 0.1328(9) 0.0716(6) -0.0305(6) -0.0008(4) 0.0371(6)
S1 0.0521(12) 0.0525(12) 0.0576(12) -0.0063(10) 0.0027(10) 0.0215(10)
S2 0.0447(12) 0.112(2) 0.0597(14) -0.0183(14) 0.0005(10) 0.0328(14)
S3 0.0905(19) 0.0522(14) 0.0589(14) 0.0037(11) 0.0119(13) 0.0099(13)
S4 0.0661(15) 0.0764(17) 0.0673(15) 0.0032(12) 0.0152(12) 0.0353(13)
P1 0.0409(12) 0.0636(15) 0.0549(13) -0.0102(11) -0.0022(10) 0.0144(11)
P2 0.0591(15) 0.0710(17) 0.096(2) -0.0318(15) 0.0069(14) 0.0294(14)
P3 0.191(6) 0.191(6) 0.082(5) 0.000 0.000 0.096(3)
F1 0.270(19) 0.187(15) 0.35(2) -0.074(15) 0.074(19) 0.112(14)
F2 0.43(4) 0.54(5) 0.35(2) 0.27(3) 0.27(3) 0.33(3)
O1 0.050(4) 0.078(5) 0.101(6) -0.024(4) -0.001(4) 0.006(4)
O2 0.069(4) 0.088(5) 0.063(4) -0.010(4) -0.006(3) 0.044(4)
O3 0.177(11) 0.085(6) 0.098(7) -0.025(5) 0.052(7) 0.027(7)
O5 0.28(7) 0.20(4) 0.06(2) -0.011(19) -0.02(4) 0.14(3)
C3 0.101(9) 0.111(10) 0.071(7) 0.002(7) -0.009(6) 0.062(8)
C4 0.22(2) 0.19(2) 0.091(10) 0.008(12) 0.001(12) 0.147(19)
C5 0.128(15) 0.28(3) 0.090(11) -0.022(15) 0.001(11) 0.066(19)
C6 0.26(2) 0.150(15) 0.092(10) -0.056(10) -0.052(13) 0.139(18)

loop_
_atom_type_symbol
_atom_type_description
_atom_type_scat_dispersion_real
_atom_type_scat_dispersion_imag
_atom_type_scat_source
C C 0.0033 0.0016 'International Tables Vol C Tables 4.2.6.8 and 6.1.1.4'
H H 0.0000 0.0000 'International Tables Vol C Tables 4.2.6.8 and 6.1.1.4'
O O 0.0106 0.0060 'International Tables Vol C Tables 4.2.6.8 and 6.1.1.4'
F F 0.0171 0.0103 'International Tables Vol C Tables 4.2.6.8 and 6.1.1.4'
P P 0.1023 0.0942 'International Tables Vol C Tables 4.2.6.8 and 6.1.1.4'
S S 0.1246 0.1234 'International Tables Vol C Tables 4.2.6.8 and 6.1.1.4'
Ag Ag -0.8971 1.1015 'International Tables Vol C Tables 4.2.6.8 and 6.1.1.4'

loop_
_geom_angle_atom_site_label_1
_geom_angle_atom_site_label_2
_geom_angle_atom_site_label_3
_geom_angle
_geom_angle_site_symmetry_1
_geom_angle_site_symmetry_3
S1 Ag1 S1 106.75(7) 3_565 .
S1 Ag1 S1 106.75(7) 3_565 2_665
S1 Ag1 S1 106.75(7) . 2_665
S1 Ag1 Ag2 81.78(6) 3_565 3_565
S1 Ag1 Ag2 140.03(7) . 3_565
S1 Ag1 Ag2 107.78(6) 2_665 3_565
S1 Ag1 Ag2 107.78(6) 3_565 .
S1 Ag1 Ag2 81.78(6) . .
S1 Ag1 Ag2 140.03(7) 2_665 .
Ag2 Ag1 Ag2 58.77(3) 3_565 .
S1 Ag1 Ag2 140.03(7) 3_565 2_665
S1 Ag1 Ag2 107.78(6) . 2_665
S1 Ag1 Ag2 81.78(6) 2_665 2_665
Ag2 Ag1 Ag2 58.77(3) 3_565 2_665
Ag2 Ag1 Ag2 58.77(3) . 2_665
S1 Ag1 Ag4 48.41(6) 3_565 .
S1 Ag1 Ag4 99.30(5) . .
S1 Ag1 Ag4 149.05(6) 2_665 .
Ag2 Ag1 Ag4 56.80(3) 3_565 .
Ag2 Ag1 Ag4 59.38(3) . .
Ag2 Ag1 Ag4 106.10(5) 2_665 .
S1 Ag1 Ag4 99.30(5) 3_565 3_565
S1 Ag1 Ag4 149.05(6) . 3_565
S1 Ag1 Ag4 48.41(6) 2_665 3_565
Ag2 Ag1 Ag4 59.38(3) 3_565 3_565
Ag2 Ag1 Ag4 106.10(5) . 3_565
Ag2 Ag1 Ag4 56.80(3) 2_665 3_565
Ag4 Ag1 Ag4 110.54(3) . 3_565
S1 Ag1 Ag4 149.05(6) 3_565 2_665
S1 Ag1 Ag4 48.41(6) . 2_665
S1 Ag1 Ag4 99.30(5) 2_665 2_665
Ag2 Ag1 Ag4 106.10(5) 3_565 2_665
Ag2 Ag1 Ag4 56.80(3) . 2_665
Ag2 Ag1 Ag4 59.38(3) 2_665 2_665
Ag4 Ag1 Ag4 110.54(3) . 2_665
Ag4 Ag1 Ag4 110.54(3) 3_565 2_665
S1 Ag1 H0 112.07(6) 3_565 .
S1 Ag1 H0 112.07(6) . .
S1 Ag1 H0 112.07(6) 2_665 .
Ag2 Ag1 H0 34.51(2) 3_565 .
Ag2 Ag1 H0 34.51(2) . .
Ag2 Ag1 H0 34.51(2) 2_665 .
Ag4 Ag1 H0 71.62(3) . .
Ag4 Ag1 H0 71.62(3) 3_565 .
Ag4 Ag1 H0 71.62(3) 2_665 .
S2 Ag2 S4 101.69(9) . .
S2 Ag2 S3 105.89(10) . .
S4 Ag2 S3 97.24(9) . .
S2 Ag2 Ag3 149.75(7) . .
S4 Ag2 Ag3 52.21(7) . .
S3 Ag2 Ag3 93.77(7) . .
S2 Ag2 Ag4 97.47(7) . 2_665
S4 Ag2 Ag4 146.83(7) . 2_665
S3 Ag2 Ag4 51.16(6) . 2_665
Ag3 Ag2 Ag4 112.79(3) . 2_665
S2 Ag2 Ag2 109.29(8) . 3_565
S4 Ag2 Ag2 85.20(7) . 3_565
S3 Ag2 Ag2 143.46(8) . 3_565
Ag3 Ag2 Ag2 59.185(19) . 3_565
Ag4 Ag2 Ag2 113.60(3) 2_665 3_565
S2 Ag2 Ag2 143.32(6) . 2_665
S4 Ag2 Ag2 111.39(6) . 2_665
S3 Ag2 Ag2 85.70(8) . 2_665
Ag3 Ag2 Ag2 59.185(19) . 2_665
Ag4 Ag2 Ag2 62.52(4) 2_665 2_665
Ag2 Ag2 Ag2 60.0 3_565 2_665
S2 Ag2 Ag1 83.27(6) . .
S4 Ag2 Ag1 144.71(7) . .
S3 Ag2 Ag1 115.18(7) . .
Ag3 Ag2 Ag1 109.23(3) . .
Ag4 Ag2 Ag1 64.08(3) 2_665 .
Ag2 Ag2 Ag1 60.617(17) 3_565 .
Ag2 Ag2 Ag1 60.617(17) 2_665 .
S2 Ag2 Ag4 51.00(8) . .
S4 Ag2 Ag4 93.15(7) . .
S3 Ag2 Ag4 156.36(7) . .
Ag3 Ag2 Ag4 109.32(3) . .
Ag4 Ag2 Ag4 119.86(4) 2_665 .
Ag2 Ag2 Ag4 58.43(3) 3_565 .
Ag2 Ag2 Ag4 110.14(3) 2_665 .
Ag1 Ag2 Ag4 62.66(2) . .
S2 Ag2 H0 112(3) . .
S4 Ag2 H0 120(3) . .
S3 Ag2 H0 118.4(2) . .
Ag3 Ag2 H0 77(4) . .
Ag4 Ag2 H0 76.7(17) 2_665 .
Ag2 Ag2 H0 37(2) 3_565 .
Ag2 Ag2 H0 37(2) 2_665 .
Ag1 Ag2 H0 32(4) . .
Ag4 Ag2 H0 73.4(16) . .
S4 Ag3 S4 119.819(11) . 3_565
S4 Ag3 S4 119.819(11) . 2_665
S4 Ag3 S4 119.819(11) 3_565 2_665
S4 Ag3 Ag2 56.27(7) . .
S4 Ag3 Ag2 117.89(8) 3_565 .
S4 Ag3 Ag2 89.10(7) 2_665 .
S4 Ag3 Ag2 89.10(7) . 3_565
S4 Ag3 Ag2 56.27(7) 3_565 3_565
S4 Ag3 Ag2 117.89(8) 2_665 3_565
Ag2 Ag3 Ag2 61.63(4) . 3_565
S4 Ag3 Ag2 117.89(8) . 2_665
S4 Ag3 Ag2 89.10(7) 3_565 2_665
S4 Ag3 Ag2 56.27(7) 2_665 2_665
Ag2 Ag3 Ag2 61.63(4) . 2_665
Ag2 Ag3 Ag2 61.63(4) 3_565 2_665
S1 Ag4 S3 123.22(11) 3_565 3_565
S1 Ag4 S2 111.78(8) 3_565 .
S3 Ag4 S2 119.28(10) 3_565 .
S1 Ag4 Ag2 84.77(6) 3_565 3_565
S3 Ag4 Ag2 55.99(7) 3_565 3_565
S2 Ag4 Ag2 110.53(8) . 3_565
S1 Ag4 Ag2 108.65(7) 3_565 .
S3 Ag4 Ag2 86.15(7) 3_565 .
S2 Ag4 Ag2 51.63(7) . .
Ag2 Ag4 Ag2 59.04(4) 3_565 .
S1 Ag4 Ag1 50.70(6) 3_565 .
S3 Ag4 Ag1 115.04(8) 3_565 .
S2 Ag4 Ag1 80.56(6) . .
Ag2 Ag4 Ag1 59.12(3) 3_565 .
Ag2 Ag4 Ag1 57.96(3) . .
P1 S1 Ag4 113.83(13) . 2_665
P1 S1 Ag1 97.23(11) . .
Ag4 S1 Ag1 80.89(8) 2_665 .
P1 S2 Ag4 104.52(14) . .
P1 S2 Ag2 105.24(13) . .
Ag4 S2 Ag2 77.37(8) . .
P2 S3 Ag4 106.38(16) 2_665 2_665
P2 S3 Ag2 106.38(14) 2_665 .
Ag4 S3 Ag2 72.85(7) 2_665 .
P2 S4 Ag3 107.51(14) . .
P2 S4 Ag2 105.43(14) . .
Ag3 S4 Ag2 71.52(8) . .
O2 P1 O1 107.9(4) . .
O2 P1 S1 109.5(3) . .
O1 P1 S1 103.8(3) . .
O2 P1 S2 104.6(3) . .
O1 P1 S2 109.6(3) . .
S1 P1 S2 120.89(15) . .
O4' P2 O3 77.4(9) . .
O3 P2 O4 106.8(7) . .
O4' P2 S3 125.4(8) . 3_565
O3 P2 S3 109.6(4) . 3_565
O4 P2 S3 93.5(5) . 3_565
O4' P2 S4 103.8(8) . .
O3 P2 S4 111.7(5) . .
O4 P2 S4 112.4(5) . .
S3 P2 S4 120.79(17) 3_565 .
F2 P3 F2 88.6(17) 2_665 .
F2 P3 F2 88.6(17) 2_665 3_565
F2 P3 F2 88.6(16) . 3_565
F2 P3 F1 88.2(14) 2_665 .
F2 P3 F1 87.3(13) . .
F2 P3 F1 174.9(17) 3_565 .
F2 P3 F1 87.3(14) 2_665 2_665
F2 P3 F1 174.9(17) . 2_665
F2 P3 F1 88.2(14) 3_565 2_665
F1 P3 F1 95.6(13) . 2_665
F2 P3 F1 174.9(17) 2_665 3_565
F2 P3 F1 88.2(14) . 3_565
F2 P3 F1 87.3(13) 3_565 3_565
F1 P3 F1 95.6(13) . 3_565
F1 P3 F1 95.6(13) 2_665 3_565
C1 O1 P1 122.0(9) . .
C1' O1 P1 131(2) . .
C3 O2 P1 122.6(7) . .
C5 O3 P2 122.5(9) . .
C7 O4 P2 117.2(12) . .
C7' O4' P2 116(2) . .
O5 O5 O5 60.000(7) 2_665 3_565
O5 O5 H5O 92.1 2_665 .
O5 O5 H5O 151.6 3_565 .
O1 C1 C2 109.2(17) . .
O1 C1 H1A 109.8 . .
C2 C1 H1A 109.8 . .
O1 C1 H1B 109.8 . .
C2 C1 H1B 109.8 . .
H1A C1 H1B 108.3 . .
C1 C2 H2A 109.5 . .
C1 C2 H2B 109.5 . .
H2A C2 H2B 109.5 . .
C1 C2 H2C 109.5 . .
H2A C2 H2C 109.5 . .
H2B C2 H2C 109.5 . .
O1 C1' C2' 89(5) . .
O1 C1' H1'A 113.8 . .
C2' C1' H1'A 113.8 . .
O1 C1' H1'B 113.8 . .
C2' C1' H1'B 113.8 . .
H1'A C1' H1'B 111.0 . .
C1' C2' H2'A 109.5 . .
C1' C2' H2'B 109.5 . .
H2'A C2' H2'B 109.5 . .
C1' C2' H2'C 109.5 . .
H2'A C2' H2'C 109.5 . .
H2'B C2' H2'C 109.5 . .
C4 C3 O2 108.9(12) . .
C4 C3 H3A 109.9 . .
O2 C3 H3A 109.9 . .
C4 C3 H3B 109.9 . .
O2 C3 H3B 109.9 . .
H3A C3 H3B 108.3 . .
C3 C4 H4A 109.5 . .
C3 C4 H4B 109.5 . .
H4A C4 H4B 109.5 . .
C3 C4 H4C 109.5 . .
H4A C4 H4C 109.5 . .
H4B C4 H4C 109.5 . .
O3 C5 C6 109.9(12) . .
O3 C5 H5A 109.7 . .
C6 C5 H5A 109.7 . .
O3 C5 H5B 109.7 . .
C6 C5 H5B 109.7 . .
H5A C5 H5B 108.2 . .
C5 C6 H6A 109.5 . .
C5 C6 H6B 109.5 . .
H6A C6 H6B 109.5 . .
C5 C6 H6C 109.5 . .
H6A C6 H6C 109.5 . .
H6B C6 H6C 109.5 . .
C8 C7 O4 113(2) . .
C8 C7 H7A 109.1 . .
O4 C7 H7A 109.1 . .
C8 C7 H7B 109.1 . .
O4 C7 H7B 109.1 . .
H7A C7 H7B 107.8 . .
C7 C8 H8A 109.5 . .
C7 C8 H8B 109.5 . .
H8A C8 H8B 109.5 . .
C7 C8 H8C 109.5 . .
H8A C8 H8C 109.5 . .
H8B C8 H8C 109.5 . .
O4' C7' C8' 98(3) . .
O4' C7' H7'A 112.1 . .
C8' C7' H7'A 112.1 . .
O4' C7' H7'B 112.1 . .
C8' C7' H7'B 112.1 . .
H7'A C7' H7'B 109.8 . .
C7' C8' H8'A 109.5 . .
C7' C8' H8'B 109.5 . .
H8'A C8' H8'B 109.5 . .
C7' C8' H8'C 109.5 . .
H8'A C8' H8'C 109.5 . .
H8'B C8' H8'C 109.5 . .

loop_
_geom_bond_atom_site_label_1
_geom_bond_atom_site_label_2
_geom_bond_distance
_geom_bond_site_symmetry_2
Ag1 S1 2.597(2) 3_565
Ag1 S1 2.597(2) .
Ag1 S1 2.597(2) 2_665
Ag1 Ag2 3.1619(15) 3_565
Ag1 Ag2 3.1619(15) .
Ag1 Ag2 3.1619(15) 2_665
Ag1 Ag4 3.3136(12) .
Ag1 Ag4 3.3136(12) 3_565
Ag1 Ag4 3.3136(12) 2_665
Ag1 H0 1.85(14) .
Ag2 S2 2.579(3) .
Ag2 S4 2.655(3) .
Ag2 S3 2.674(3) .
Ag2 Ag3 3.0285(15) .
Ag2 Ag4 3.0828(13) 2_665
Ag2 Ag2 3.1028(14) 3_565
Ag2 Ag2 3.1028(14) 2_665
Ag2 Ag4 3.2100(16) .
Ag2 H0 1.95(5) .
Ag3 S4 2.523(3) .
Ag3 S4 2.523(3) 3_565
Ag3 S4 2.523(3) 2_665
Ag3 Ag2 3.0285(15) 3_565
Ag3 Ag2 3.0285(15) 2_665
Ag4 S1 2.510(3) 3_565
Ag4 S3 2.513(3) 3_565
Ag4 S2 2.557(4) .
Ag4 Ag2 3.0828(13) 3_565
S1 P1 1.996(3) .
S1 Ag4 2.510(3) 2_665
S2 P1 2.008(3) .
S3 P2 1.988(5) 2_665
S3 Ag4 2.513(3) 2_665
S4 P2 1.994(4) .
P1 O2 1.548(8) .
P1 O1 1.572(7) .
P2 O4' 1.52(2) .
P2 O3 1.521(9) .
P2 O4 1.670(14) .
P2 S3 1.988(5) 3_565
P3 F2 1.468(18) 2_665
P3 F2 1.468(19) .
P3 F2 1.468(18) 3_565
P3 F1 1.480(14) .
P3 F1 1.480(14) 2_665
P3 F1 1.480(14) 3_565
O1 C1 1.405(18) .
O1 C1' 1.51(6) .
O2 C3 1.458(13) .
O3 C5 1.446(9) .
O4 C7 1.48(3) .
O4' C7' 1.44(4) .
O5 O5 1.77(9) 2_665
O5 O5 1.77(9) 3_565
O5 H5O 1.0366 .
C1 C2 1.521(10) .
C1 H1A 0.9700 .
C1 H1B 0.9700 .
C2 H2A 0.9600 .
C2 H2B 0.9600 .
C2 H2C 0.9600 .
C1' C2' 1.545(10) .
C1' H1'A 0.9700 .
C1' H1'B 0.9700 .
C2' H2'A 0.9600 .
C2' H2'B 0.9600 .
C2' H2'C 0.9600 .
C3 C4 1.425(19) .
C3 H3A 0.9700 .
C3 H3B 0.9700 .
C4 H4A 0.9600 .
C4 H4B 0.9600 .
C4 H4C 0.9600 .
C5 C6 1.505(9) .
C5 H5A 0.9700 .
C5 H5B 0.9700 .
C6 H6A 0.9600 .
C6 H6B 0.9600 .
C6 H6C 0.9600 .
C7 C8 1.39(3) .
C7 H7A 0.9700 .
C7 H7B 0.9700 .
C8 H8A 0.9600 .
C8 H8B 0.9600 .
C8 H8C 0.9600 .
C7' C8' 1.58(5) .
C7' H7'A 0.9700 .
C7' H7'B 0.9700 .
C8' H8'A 0.9600 .
C8' H8'B 0.9600 .
C8' H8'C 0.9600 .
